data_4130552
loop_
_publ_author_name
'Mazzier, Daniela'
'Crisma, Marco'
'De Poli, Matteo'
'Marafon, Giulia'
'Peggion, Cristina'
'Clayden, Jonathan'
'Moretto, Alessandro'

_publ_section_title
;
 Helical Foldamers Incorporating Photoswitchable Residues for
 Light-Mediated Modulation of Conformational Preference.
;
_journal_issue 25
_journal_name_full 'Journal of the American Chemical Society'
_journal_page_first 8007
_journal_page_last 8018
_journal_paper_doi 10.1021/jacs.6b04435
_journal_volume 138
_journal_year 2016
_chemical_absolute_configuration syn
_chemical_formula_sum 'C19 H32 N2 O6'
_chemical_formula_weight 384.46
_chemical_name_common L-(/aMe)Val(-OtBu)-MAL-Aib-OMe
_space_group_crystal_system orthorhombic
_space_group_IT_number 19
_space_group_name_Hall 'P 2ac 2ab'
_space_group_name_H-M_alt 'P 21 21 21'
_atom_sites_solution_hydrogens geom
_atom_sites_solution_primary dual
_atom_sites_solution_secondary difmap
_audit_creation_method SHELXL-2014/7
_cell_angle_alpha 90
_cell_angle_beta 90
_cell_angle_gamma 90
_cell_formula_units_Z 20
_cell_length_a 12.78876(14)
_cell_length_b 21.3074(2)
_cell_length_c 42.2055(6)
_cell_measurement_reflns_used 17289
_cell_measurement_temperature 293(2)
_cell_measurement_theta_max 51.525
_cell_measurement_theta_min 4.033
_cell_volume 11500.8(2)
_computing_cell_refinement
;
CrysAlisPro, Agilent Technologies,
Version 1.171.36.28 (release 01-02-2013 CrysAlis171 .NET)
(compiled Feb  1 2013,16:14:44)
;
_computing_data_collection
;
CrysAlisPro, Agilent Technologies,
Version 1.171.36.28 (release 01-02-2013 CrysAlis171 .NET)
(compiled Feb  1 2013,16:14:44)
;
_computing_data_reduction
;
CrysAlisPro, Agilent Technologies,
Version 1.171.36.28 (release 01-02-2013 CrysAlis171 .NET)
(compiled Feb  1 2013,16:14:44)
;
_computing_structure_refinement 'SHELXL-2014/7 (Sheldrick, 2015)'
_computing_structure_solution 'SIR2014 (Burla et al., 2015)'
_diffrn_ambient_temperature 293(2)
_diffrn_detector_area_resol_mean 16.1274
_diffrn_measured_fraction_theta_full 0.995
_diffrn_measured_fraction_theta_max 0.995
_diffrn_measurement_device_type 'Xcalibur, Eos, Gemini'
_diffrn_measurement_method '\w scans'
_diffrn_radiation_type CuK\a
_diffrn_radiation_wavelength 1.54178
_diffrn_reflns_av_R_equivalents 0.0263
_diffrn_reflns_av_unetI/netI 0.0216
_diffrn_reflns_Laue_measured_fraction_full 0.995
_diffrn_reflns_Laue_measured_fraction_max 0.995
_diffrn_reflns_limit_h_max 12
_diffrn_reflns_limit_h_min -12
_diffrn_reflns_limit_k_max 21
_diffrn_reflns_limit_k_min -21
_diffrn_reflns_limit_l_max 42
_diffrn_reflns_limit_l_min -42
_diffrn_reflns_number 50259
_diffrn_reflns_point_group_measured_fraction_full 0.993
_diffrn_reflns_point_group_measured_fraction_max 0.993
_diffrn_reflns_theta_full 51.482
_diffrn_reflns_theta_max 51.482
_diffrn_reflns_theta_min 2.323
_diffrn_source 'Enhance (Cu) X-ray Source'
_exptl_absorpt_coefficient_mu 0.678
_exptl_absorpt_correction_T_max 1.00000
_exptl_absorpt_correction_T_min 0.77746
_exptl_absorpt_correction_type multi-scan
_exptl_absorpt_process_details
;
CrysAlisPro, Agilent Technologies,
Version 1.171.36.28 (release 01-02-2013 CrysAlis171 .NET)
(compiled Feb  1 2013,16:14:44)
Empirical absorption correction using spherical harmonics,
 implemented in SCALE3 ABSPACK scaling algorithm.
;
_exptl_crystal_colour colourless
_exptl_crystal_density_diffrn 1.110
_exptl_crystal_density_meas ?
_exptl_crystal_description plate
_exptl_crystal_F_000 4160
_exptl_crystal_size_max 0.400
_exptl_crystal_size_mid 0.200
_exptl_crystal_size_min 0.050
_refine_diff_density_max 0.683
_refine_diff_density_min -0.276
_refine_diff_density_rms 0.039
_refine_ls_abs_structure_details
;
 Flack x determined using 4364 quotients [(I+)-(I-)]/[(I+)+(I-)]
 (Parsons, Flack and Wagner, Acta Cryst. B69 (2013) 249-259).
;
_refine_ls_abs_structure_Flack 0.04(5)
_refine_ls_extinction_method none
_refine_ls_goodness_of_fit_ref 1.044
_refine_ls_hydrogen_treatment constr
_refine_ls_matrix_type full
_refine_ls_number_parameters 1216
_refine_ls_number_reflns 12491
_refine_ls_number_restraints 975
_refine_ls_restrained_S_all 1.083
_refine_ls_R_factor_all 0.0601
_refine_ls_R_factor_gt 0.0525
_refine_ls_shift/su_max 0.001
_refine_ls_shift/su_mean 0.000
_refine_ls_structure_factor_coef Fsqd
_refine_ls_weighting_details 'w=1/[\s^2^(Fo^2^)+(0.1022P)^2^+2.3350P] where P=(Fo^2^+2Fc^2^)/3'
_refine_ls_weighting_scheme calc
_refine_ls_wR_factor_gt 0.1481
_refine_ls_wR_factor_ref 0.1558
_reflns_Friedel_coverage 0.805
_reflns_Friedel_fraction_full 0.991
_reflns_Friedel_fraction_max 0.991
_reflns_number_gt 11017
_reflns_number_total 12491
_reflns_threshold_expression 'I > 2\s(I)'
_cod_data_source_file ja6b04435_si_002.cif
_cod_data_source_block mc265f
_cod_depositor_comments
;
The following automatic conversions were performed:

data item '_exptl_crystal_density_meas' value 'not measured' was
changed to '?' -- the value is perceived as not measured.

Automatic conversion script
Id: cif_fix_values 6909 2019-04-08 15:41:33Z antanas 
;
_cod_database_code 4130552
_shelx_shelxl_version_number 2014/7
_shelx_space_group_comment
;
The symmetry employed for this shelxl refinement is uniquely defined
by the following loop, which should always be used as a source of
symmetry information in preference to the above space-group names.
They are only intended as comments.
;
_shelx_estimated_absorpt_t_min 0.773
_shelx_estimated_absorpt_t_max 0.967

loop_
_space_group_symop_operation_xyz
'x, y, z'
'-x+1/2, -y, z+1/2'
'x+1/2, -y+1/2, -z'
'-x, y+1/2, -z+1/2'

loop_
_atom_site_label
_atom_site_type_symbol
_atom_site_fract_x
_atom_site_fract_y
_atom_site_fract_z
_atom_site_U_iso_or_equiv
_atom_site_adp_type
_atom_site_occupancy
_atom_site_site_symmetry_order
_atom_site_calc_flag
_atom_site_refinement_flags_posn
_atom_site_refinement_flags_adp
N1 N 0.2147(3) 0.11628(19) 0.38632(10) 0.0577(11) Uani 1 1 d . U
H1 H 0.1637 0.0906 0.3890 0.069 Uiso 1 1 calc R U
C1A C 0.3155(4) 0.0917(2) 0.37546(13) 0.0554(12) Uani 1 1 d . U
C1B1 C 0.2978(5) 0.0213(3) 0.36644(14) 0.0688(15) Uani 1 1 d . U
H1B1 H 0.2706 0.0007 0.3855 0.083 Uiso 1 1 calc R U
C1G1 C 0.2195(6) 0.0102(3) 0.34108(17) 0.0911(19) Uani 1 1 d . U
H1G1 H 0.1549 0.0305 0.3466 0.137 Uiso 1 1 calc R U
H1G2 H 0.2078 -0.0341 0.3388 0.137 Uiso 1 1 calc R U
H1G3 H 0.2450 0.0271 0.3215 0.137 Uiso 1 1 calc R U
C1G2 C 0.4011(6) -0.0118(3) 0.3583(2) 0.111(3) Uani 1 1 d . U
H1G4 H 0.3882 -0.0557 0.3548 0.167 Uiso 1 1 calc R U
H1G5 H 0.4493 -0.0069 0.3756 0.167 Uiso 1 1 calc R U
H1G6 H 0.4303 0.0064 0.3395 0.167 Uiso 1 1 calc R U
C1B2 C 0.3947(5) 0.0975(3) 0.40247(16) 0.0817(17) Uani 1 1 d . U
H1B2 H 0.3931 0.1395 0.4108 0.123 Uiso 1 1 calc R U
H1B3 H 0.4635 0.0885 0.3946 0.123 Uiso 1 1 calc R U
H1B4 H 0.3772 0.0683 0.4190 0.123 Uiso 1 1 calc R U
C1 C 0.3541(5) 0.1279(2) 0.34686(14) 0.0625(14) Uani 1 1 d . U
O1 O 0.4452(3) 0.1376(2) 0.34179(11) 0.0887(13) Uani 1 1 d . U
OTA O 0.2767(3) 0.1429(2) 0.32800(10) 0.0810(11) Uani 1 1 d . U
CT1A C 0.2934(9) 0.1754(5) 0.2975(2) 0.134(3) Uani 1 1 d . U
CT2A C 0.3423(11) 0.2398(5) 0.3044(3) 0.173(5) Uani 1 1 d . U
HT2A H 0.2995 0.2621 0.3193 0.260 Uiso 1 1 calc R U
HT2B H 0.3468 0.2634 0.2850 0.260 Uiso 1 1 calc R U
HT2C H 0.4110 0.2342 0.3130 0.260 Uiso 1 1 calc R U
CT3A C 0.3602(12) 0.1348(6) 0.2759(2) 0.180(5) Uani 1 1 d . U
HT3A H 0.4321 0.1377 0.2822 0.270 Uiso 1 1 calc R U
HT3B H 0.3532 0.1491 0.2544 0.270 Uiso 1 1 calc R U
HT3C H 0.3375 0.0919 0.2773 0.270 Uiso 1 1 calc R U
CT4A C 0.1839(11) 0.1810(8) 0.2859(3) 0.222(7) Uani 1 1 d . U
HT4A H 0.1570 0.1400 0.2811 0.333 Uiso 1 1 calc R U
HT4B H 0.1826 0.2065 0.2671 0.333 Uiso 1 1 calc R U
HT4C H 0.1415 0.2002 0.3020 0.333 Uiso 1 1 calc R U
C1M C 0.1995(4) 0.1771(3) 0.39215(13) 0.0619(14) Uani 1 1 d . U
O1M O 0.2691(3) 0.21643(18) 0.38867(12) 0.0855(13) Uani 1 1 d . U
C2M C 0.0961(4) 0.1989(3) 0.40357(16) 0.0732(16) Uani 1 1 d . U
H2M H 0.0974 0.2400 0.4110 0.088 Uiso 1 1 calc R U
C3M C 0.0022(4) 0.1730(3) 0.40562(14) 0.0696(15) Uani 1 1 d . U
H3M H -0.0494 0.1996 0.4135 0.083 Uiso 1 1 calc R U
C4M C -0.0348(4) 0.1095(3) 0.39763(14) 0.0633(14) Uani 1 1 d . U
O2M O 0.0230(3) 0.06400(17) 0.39300(11) 0.0767(11) Uani 1 1 d . U
N2 N -0.1383(3) 0.1048(2) 0.39656(13) 0.0732(13) Uani 1 1 d . U
H2 H -0.1748 0.1382 0.3994 0.088 Uiso 1 1 calc R U
C2A C -0.1925(5) 0.0464(3) 0.3909(2) 0.0895(19) Uani 1 1 d . U
C2B1 C -0.3083(5) 0.0618(3) 0.3845(3) 0.128(3) Uani 1 1 d . U
H2B1 H -0.3345 0.0883 0.4011 0.192 Uiso 1 1 calc R U
H2B2 H -0.3481 0.0236 0.3839 0.192 Uiso 1 1 calc R U
H2B3 H -0.3146 0.0831 0.3646 0.192 Uiso 1 1 calc R U
C2B2 C -0.1798(6) 0.0019(4) 0.4185(2) 0.118(3) Uani 1 1 d . U
H2B4 H -0.1090 -0.0130 0.4192 0.177 Uiso 1 1 calc R U
H2B5 H -0.2265 -0.0330 0.4160 0.177 Uiso 1 1 calc R U
H2B6 H -0.1957 0.0235 0.4379 0.177 Uiso 1 1 calc R U
C2 C -0.1506(6) 0.0188(4) 0.3597(3) 0.105(2) Uani 1 1 d . U
O2 O -0.1492(6) -0.0416(3) 0.3587(2) 0.180(3) Uani 1 1 d . U
OTB O -0.1247(6) 0.0557(3) 0.33753(15) 0.129(2) Uani 1 1 d . U
CTB C -0.0596(18) 0.0396(11) 0.3073(5) 0.319(12) Uani 1 1 d . U
HTB1 H 0.0048 0.0200 0.3135 0.478 Uiso 1 1 calc R U
HTB2 H -0.0449 0.0775 0.2958 0.478 Uiso 1 1 calc R U
HTB3 H -0.0989 0.0115 0.2941 0.478 Uiso 1 1 calc R U
N3 N 0.2198(3) -0.1279(2) 0.27149(11) 0.0666(12) Uani 1 1 d . U
H3 H 0.2658 -0.0984 0.2707 0.080 Uiso 1 1 calc R U
C3A C 0.1284(4) -0.1233(3) 0.25086(13) 0.0661(14) Uani 1 1 d . U
C3B1 C 0.1544(6) -0.0740(3) 0.22454(16) 0.0905(19) Uani 1 1 d . U
H3B1 H 0.2218 -0.0863 0.2154 0.109 Uiso 1 1 calc R U
C3G1 C 0.0748(9) -0.0748(4) 0.1976(2) 0.133(3) Uani 1 1 d . U
H3G1 H 0.0066 -0.0654 0.2058 0.200 Uiso 1 1 calc R U
H3G2 H 0.0740 -0.1156 0.1879 0.200 Uiso 1 1 calc R U
H3G3 H 0.0937 -0.0439 0.1820 0.200 Uiso 1 1 calc R U
C3G2 C 0.1688(7) -0.0078(3) 0.2380(2) 0.112(2) Uani 1 1 d . U
H3G4 H 0.1779 0.0215 0.2210 0.168 Uiso 1 1 calc R U
H3G5 H 0.2293 -0.0069 0.2515 0.168 Uiso 1 1 calc R U
H3G6 H 0.1081 0.0036 0.2501 0.168 Uiso 1 1 calc R U
C3B2 C 0.0325(5) -0.1054(3) 0.26990(16) 0.0827(17) Uani 1 1 d . U
H3B2 H 0.0175 -0.1379 0.2850 0.124 Uiso 1 1 calc R U
H3B3 H -0.0260 -0.1004 0.2559 0.124 Uiso 1 1 calc R U
H3B4 H 0.0454 -0.0667 0.2808 0.124 Uiso 1 1 calc R U
C3 C 0.1095(6) -0.1867(3) 0.23461(14) 0.0789(16) Uani 1 1 d . U
O3 O 0.0250(4) -0.2095(2) 0.23124(12) 0.1045(15) Uani 1 1 d . U
OTC O 0.2008(4) -0.2107(2) 0.22421(10) 0.0986(14) Uani 1 1 d . U
CT1C C 0.2039(10) -0.2736(4) 0.2094(2) 0.138(3) Uani 1 1 d . U
CT2C C 0.1654(11) -0.3215(4) 0.2319(2) 0.164(4) Uani 1 1 d . U
HT2D H 0.1986 -0.3156 0.2521 0.245 Uiso 1 1 calc R U
HT2E H 0.1815 -0.3626 0.2240 0.245 Uiso 1 1 calc R U
HT2F H 0.0910 -0.3174 0.2343 0.245 Uiso 1 1 calc R U
CT3C C 0.1475(13) -0.2712(5) 0.1783(2) 0.192(5) Uani 1 1 d . U
HT3D H 0.0734 -0.2713 0.1820 0.288 Uiso 1 1 calc R U
HT3E H 0.1662 -0.3072 0.1658 0.288 Uiso 1 1 calc R U
HT3F H 0.1668 -0.2337 0.1672 0.288 Uiso 1 1 calc R U
CT4C C 0.3215(12) -0.2811(6) 0.2033(3) 0.207(5) Uani 1 1 d . U
HT4D H 0.3455 -0.2474 0.1901 0.311 Uiso 1 1 calc R U
HT4E H 0.3343 -0.3204 0.1929 0.311 Uiso 1 1 calc R U
HT4F H 0.3584 -0.2802 0.2231 0.311 Uiso 1 1 calc R U
C11M C 0.2353(4) -0.1748(3) 0.29124(13) 0.0625(14) Uani 1 1 d . U
O11M O 0.1677(3) -0.2160(2) 0.29587(9) 0.0763(11) Uani 1 1 d . U
C12M C 0.3355(4) -0.1810(3) 0.30787(13) 0.0651(14) Uani 1 1 d . U
H12M H 0.3340 -0.2101 0.3243 0.078 Uiso 1 1 calc R U
C13M C 0.4286(4) -0.1533(3) 0.30421(13) 0.0661(14) Uani 1 1 d . U
H13M H 0.4805 -0.1684 0.3176 0.079 Uiso 1 1 calc R U
C14M C 0.4629(5) -0.1036(3) 0.28285(15) 0.0706(15) Uani 1 1 d . U
O12M O 0.4041(3) -0.06465(19) 0.27009(11) 0.0819(12) Uani 1 1 d . U
N4 N 0.5663(4) -0.1018(3) 0.27844(15) 0.0943(18) Uani 1 1 d . U
H4 H 0.6046 -0.1290 0.2880 0.113 Uiso 1 1 calc R U
C4A C 0.6164(6) -0.0561(4) 0.2582(2) 0.104(2) Uani 1 1 d . U
C4B1 C 0.7268(6) -0.0809(5) 0.2510(3) 0.141(4) Uani 1 1 d . U
H4B1 H 0.7217 -0.1194 0.2394 0.211 Uiso 1 1 calc R U
H4B2 H 0.7633 -0.0883 0.2706 0.211 Uiso 1 1 calc R U
H4B3 H 0.7643 -0.0505 0.2387 0.211 Uiso 1 1 calc R U
C4B2 C 0.6158(6) 0.0066(4) 0.2748(2) 0.116(3) Uani 1 1 d . U
H4B4 H 0.6539 0.0366 0.2624 0.175 Uiso 1 1 calc R U
H4B5 H 0.6482 0.0025 0.2953 0.175 Uiso 1 1 calc R U
H4B6 H 0.5450 0.0206 0.2774 0.175 Uiso 1 1 calc R U
C4 C 0.5623(6) -0.0505(4) 0.2274(2) 0.106(2) Uani 1 1 d . U
O4 O 0.5548(6) -0.0019(3) 0.21258(18) 0.158(3) Uani 1 1 d . U
OTD O 0.5322(5) -0.1062(3) 0.21634(13) 0.1153(16) Uani 1 1 d . U
CTD C 0.4746(11) -0.1083(6) 0.1876(2) 0.168(4) Uani 1 1 d . U
HTD1 H 0.4152 -0.0809 0.1891 0.252 Uiso 1 1 calc R U
HTD2 H 0.4512 -0.1504 0.1838 0.252 Uiso 1 1 calc R U
HTD3 H 0.5184 -0.0949 0.1704 0.252 Uiso 1 1 calc R U
N5 N 0.2934(3) 0.1920(2) 0.17877(10) 0.0625(11) Uani 1 1 d . U
H5 H 0.2449 0.1640 0.1789 0.075 Uiso 1 1 calc R U
C5A C 0.3956(4) 0.1757(3) 0.16503(13) 0.0633(13) Uani 1 1 d . U
C5B1 C 0.3800(5) 0.1137(3) 0.14586(17) 0.0786(17) Uani 1 1 d . U
H5B1 H 0.3242 0.1217 0.1305 0.094 Uiso 1 1 calc R U
C5G1 C 0.4770(6) 0.0963(4) 0.1271(2) 0.122(3) Uani 1 1 d . U
H5G1 H 0.5323 0.0851 0.1414 0.184 Uiso 1 1 calc R U
H5G2 H 0.4985 0.1315 0.1144 0.184 Uiso 1 1 calc R U
H5G3 H 0.4616 0.0614 0.1135 0.184 Uiso 1 1 calc R U
C5G2 C 0.3436(7) 0.0602(3) 0.1665(2) 0.110(2) Uani 1 1 d . U
H5G4 H 0.3371 0.0229 0.1540 0.165 Uiso 1 1 calc R U
H5G5 H 0.2770 0.0705 0.1757 0.165 Uiso 1 1 calc R U
H5G6 H 0.3936 0.0533 0.1832 0.165 Uiso 1 1 calc R U
C5B2 C 0.4774(5) 0.1691(3) 0.19148(15) 0.0794(17) Uani 1 1 d . U
H5B2 H 0.4808 0.2075 0.2034 0.119 Uiso 1 1 calc R U
H5B3 H 0.5446 0.1606 0.1823 0.119 Uiso 1 1 calc R U
H5B4 H 0.4581 0.1353 0.2053 0.119 Uiso 1 1 calc R U
C5 C 0.4294(5) 0.2266(3) 0.14196(13) 0.0649(14) Uani 1 1 d . U
O5 O 0.5177(3) 0.2455(2) 0.13970(10) 0.0810(11) Uani 1 1 d . U
OTE O 0.3502(3) 0.24515(19) 0.12352(9) 0.0748(10) Uani 1 1 d . U
CT1E C 0.3626(6) 0.2949(3) 0.09900(16) 0.0931(19) Uani 1 1 d . U
CT2E C 0.3999(8) 0.3552(4) 0.1141(2) 0.119(3) Uani 1 1 d . U
HT2G H 0.3948 0.3888 0.0990 0.178 Uiso 1 1 calc R U
HT2H H 0.4714 0.3505 0.1206 0.178 Uiso 1 1 calc R U
HT2I H 0.3574 0.3647 0.1322 0.178 Uiso 1 1 calc R U
CT3E C 0.2539(8) 0.3009(5) 0.0865(2) 0.140(3) Uani 1 1 d . U
HT3G H 0.2327 0.2619 0.0772 0.210 Uiso 1 1 calc R U
HT3H H 0.2517 0.3334 0.0708 0.210 Uiso 1 1 calc R U
HT3I H 0.2073 0.3114 0.1036 0.210 Uiso 1 1 calc R U
CT4E C 0.4406(9) 0.2728(5) 0.07419(19) 0.141(3) Uani 1 1 d . U
HT4G H 0.4125 0.2372 0.0632 0.211 Uiso 1 1 calc R U
HT4H H 0.5049 0.2612 0.0844 0.211 Uiso 1 1 calc R U
HT4I H 0.4536 0.3061 0.0594 0.211 Uiso 1 1 calc R U
C21M C 0.2731(4) 0.2482(3) 0.19095(13) 0.0630(14) Uani 1 1 d . U
O21M O 0.3399(3) 0.2904(2) 0.19204(10) 0.0807(12) Uani 1 1 d . U
C22M C 0.1686(5) 0.2624(3) 0.20399(15) 0.0733(16) Uani 1 1 d . U
H22M H 0.1674 0.2990 0.2160 0.088 Uiso 1 1 calc R U
C23M C 0.0755(5) 0.2344(3) 0.20236(14) 0.0710(15) Uani 1 1 d . U
H23M H 0.0211 0.2564 0.2119 0.085 Uiso 1 1 calc R U
C24M C 0.0449(5) 0.1739(3) 0.18783(14) 0.0681(15) Uani 1 1 d . U
O22M O 0.1053(3) 0.13032(18) 0.18235(11) 0.0795(11) Uani 1 1 d . U
N6 N -0.0571(4) 0.1704(2) 0.18086(12) 0.0702(12) Uani 1 1 d . U
H6 H -0.0960 0.2022 0.1850 0.084 Uiso 1 1 calc R U
C6A C -0.1049(5) 0.1155(3) 0.16669(17) 0.0790(17) Uani 1 1 d . U
C6B1 C -0.2094(6) 0.1350(4) 0.1521(2) 0.110(3) Uani 1 1 d . U
H6B1 H -0.2543 0.1513 0.1683 0.166 Uiso 1 1 calc R U
H6B2 H -0.2418 0.0992 0.1423 0.166 Uiso 1 1 calc R U
H6B3 H -0.1976 0.1668 0.1364 0.166 Uiso 1 1 calc R U
C6B2 C -0.1182(7) 0.0644(3) 0.1912(2) 0.112(2) Uani 1 1 d . U
H6B4 H -0.0515 0.0548 0.2004 0.168 Uiso 1 1 calc R U
H6B5 H -0.1462 0.0276 0.1812 0.168 Uiso 1 1 calc R U
H6B6 H -0.1652 0.0786 0.2074 0.168 Uiso 1 1 calc R U
C6 C -0.0351(5) 0.0915(3) 0.13972(18) 0.0821(17) Uani 1 1 d . U
O6 O -0.0208(5) 0.0370(2) 0.13389(15) 0.1172(17) Uani 1 1 d . U
OTF O 0.0029(4) 0.1381(2) 0.12221(11) 0.0871(12) Uani 1 1 d . U
CTF C 0.0787(7) 0.1223(4) 0.09854(19) 0.112(2) Uani 1 1 d . U
HTF1 H 0.1396 0.1048 0.1085 0.167 Uiso 1 1 calc R U
HTF2 H 0.0980 0.1593 0.0870 0.167 Uiso 1 1 calc R U
HTF3 H 0.0494 0.0920 0.0842 0.167 Uiso 1 1 calc R U
N7 N 0.2863(3) -0.1722(2) 0.09567(11) 0.0614(11) Uani 1 1 d . U
H7 H 0.3353 -0.1463 0.1006 0.074 Uiso 1 1 calc R U
C7A C 0.1886(4) -0.1470(3) 0.08245(13) 0.0627(14) Uani 1 1 d . U
C7B1 C 0.2107(5) -0.0787(3) 0.07216(17) 0.0835(18) Uani 1 1 d . U
H7B1 H 0.2686 -0.0799 0.0570 0.100 Uiso 1 1 calc R U
C7G1 C 0.1149(7) -0.0502(4) 0.0549(3) 0.133(3) Uani 1 1 d . U
H7G1 H 0.0991 -0.0748 0.0364 0.199 Uiso 1 1 calc R U
H7G2 H 0.1305 -0.0079 0.0486 0.199 Uiso 1 1 calc R U
H7G3 H 0.0557 -0.0502 0.0689 0.199 Uiso 1 1 calc R U
C7G2 C 0.2422(7) -0.0355(3) 0.0986(2) 0.115(3) Uani 1 1 d . U
H7G4 H 0.2816 -0.0010 0.0902 0.172 Uiso 1 1 calc R U
H7G5 H 0.2844 -0.0581 0.1136 0.172 Uiso 1 1 calc R U
H7G6 H 0.1808 -0.0199 0.1090 0.172 Uiso 1 1 calc R U
C7B2 C 0.1015(5) -0.1508(3) 0.10678(17) 0.0876(19) Uani 1 1 d . U
H7B2 H 0.0916 -0.1937 0.1130 0.131 Uiso 1 1 calc R U
H7B3 H 0.0379 -0.1350 0.0977 0.131 Uiso 1 1 calc R U
H7B4 H 0.1198 -0.1261 0.1250 0.131 Uiso 1 1 calc R U
C7 C 0.1583(5) -0.1848(3) 0.05336(15) 0.0711(15) Uani 1 1 d . U
O7 O 0.0713(4) -0.2027(2) 0.04786(11) 0.0952(13) Uani 1 1 d . U
OTG O 0.2408(3) -0.19211(19) 0.03450(10) 0.0811(11) Uani 1 1 d . U
CT1G C 0.2366(8) -0.2300(4) 0.00518(18) 0.110(2) Uani 1 1 d . U
CT2G C 0.2024(10) -0.2963(4) 0.0138(2) 0.146(4) Uani 1 1 d . U
HT2J H 0.2462 -0.3122 0.0304 0.219 Uiso 1 1 calc R U
HT2K H 0.2083 -0.3229 -0.0045 0.219 Uiso 1 1 calc R U
HT2L H 0.1310 -0.2957 0.0208 0.219 Uiso 1 1 calc R U
CT3G C 0.3487(9) -0.2309(6) -0.0052(3) 0.169(4) Uani 1 1 d . U
HT3J H 0.3660 -0.1913 -0.0148 0.253 Uiso 1 1 calc R U
HT3K H 0.3588 -0.2639 -0.0204 0.253 Uiso 1 1 calc R U
HT3L H 0.3929 -0.2379 0.0128 0.253 Uiso 1 1 calc R U
CT4G C 0.1625(10) -0.2009(5) -0.0184(2) 0.155(4) Uani 1 1 d . U
HT4J H 0.0946 -0.1965 -0.0090 0.233 Uiso 1 1 calc R U
HT4K H 0.1577 -0.2273 -0.0368 0.233 Uiso 1 1 calc R U
HT4L H 0.1882 -0.1603 -0.0245 0.233 Uiso 1 1 calc R U
C31M C 0.3022(4) -0.2330(2) 0.10037(12) 0.0545(12) Uani 1 1 d . U
O31M O 0.2348(3) -0.27279(18) 0.09427(10) 0.0739(11) Uani 1 1 d . U
C32M C 0.4026(4) -0.2557(2) 0.11337(13) 0.0623(14) Uani 1 1 d . U
H32M H 0.3993 -0.2966 0.1211 0.075 Uiso 1 1 calc R U
C33M C 0.4964(4) -0.2299(3) 0.11633(15) 0.0694(15) Uani 1 1 d . U
H33M H 0.5472 -0.2565 0.1246 0.083 Uiso 1 1 calc R U
C34M C 0.5342(4) -0.1662(3) 0.10878(15) 0.0680(15) Uani 1 1 d . U
O32M O 0.4767(3) -0.11942(17) 0.10681(12) 0.0807(12) Uani 1 1 d . U
N8 N 0.6365(4) -0.1611(2) 0.10618(16) 0.0903(17) Uani 1 1 d . U
H8 H 0.6741 -0.1941 0.1090 0.108 Uiso 1 1 calc R U
C8A C 0.6895(5) -0.1015(3) 0.0987(2) 0.106(2) Uani 1 1 d . U
C8B1 C 0.8007(5) -0.1192(4) 0.0863(3) 0.138(4) Uani 1 1 d . U
H8B1 H 0.8390 -0.1401 0.1028 0.207 Uiso 1 1 calc R U
H8B2 H 0.8373 -0.0818 0.0801 0.207 Uiso 1 1 calc R U
H8B3 H 0.7943 -0.1466 0.0684 0.207 Uiso 1 1 calc R U
C8B2 C 0.6967(8) -0.0604(5) 0.1278(3) 0.168(4) Uani 1 1 d . U
H8B4 H 0.6276 -0.0514 0.1354 0.252 Uiso 1 1 calc R U
H8B5 H 0.7314 -0.0219 0.1224 0.252 Uiso 1 1 calc R U
H8B6 H 0.7356 -0.0819 0.1439 0.252 Uiso 1 1 calc R U
C8 C 0.6334(6) -0.0691(4) 0.0732(3) 0.118(3) Uani 1 1 d . U
O8 O 0.6206(5) -0.0128(3) 0.0730(2) 0.172(3) Uani 1 1 d . U
OTH O 0.6074(6) -0.1075(3) 0.05039(18) 0.140(2) Uani 1 1 d . U
CTH C 0.5475(11) -0.0808(7) 0.0245(3) 0.202(6) Uani 1 1 d . U
HTH1 H 0.4905 -0.0567 0.0328 0.303 Uiso 1 1 calc R U
HTH2 H 0.5206 -0.1140 0.0114 0.303 Uiso 1 1 calc R U
HTH3 H 0.5918 -0.0542 0.0120 0.303 Uiso 1 1 calc R U
N9 N 0.2455(3) 0.13675(18) -0.00202(11) 0.0618(11) Uani 1 1 d . U
H9 H 0.1904 0.1149 0.0017 0.074 Uiso 1 1 calc R U
C9A C 0.3430(4) 0.1039(2) -0.00895(15) 0.0642(14) Uani 1 1 d . U
C9B1 C 0.3169(5) 0.0345(3) -0.0165(2) 0.099(2) Uani 1 1 d . U
H9B1 H 0.3038 0.0144 0.0040 0.118 Uiso 1 1 calc R U
C9G1 C 0.2270(8) 0.0215(4) -0.0355(3) 0.144(3) Uani 1 1 d . U
H9G1 H 0.1683 0.0449 -0.0276 0.216 Uiso 1 1 calc R U
H9G2 H 0.2115 -0.0226 -0.0346 0.216 Uiso 1 1 calc R U
H9G3 H 0.2406 0.0334 -0.0570 0.216 Uiso 1 1 calc R U
C9G2 C 0.4084(7) -0.0011(4) -0.0312(3) 0.163(5) Uani 1 1 d . U
H9G4 H 0.3905 -0.0446 -0.0332 0.245 Uiso 1 1 calc R U
H9G5 H 0.4690 0.0032 -0.0180 0.245 Uiso 1 1 calc R U
H9G6 H 0.4233 0.0160 -0.0518 0.245 Uiso 1 1 calc R U
C9B2 C 0.4144(5) 0.1079(4) 0.01980(17) 0.094(2) Uani 1 1 d . U
H9B2 H 0.4278 0.1512 0.0247 0.141 Uiso 1 1 calc R U
H9B3 H 0.4792 0.0871 0.0153 0.141 Uiso 1 1 calc R U
H9B4 H 0.3812 0.0881 0.0376 0.141 Uiso 1 1 calc R U
C9 C 0.3979(5) 0.1325(2) -0.03771(15) 0.0641(14) Uani 1 1 d . U
O9 O 0.4910(3) 0.1416(2) -0.03830(11) 0.0841(12) Uani 1 1 d . U
OTI O 0.3326(3) 0.14328(17) -0.06109(9) 0.0708(10) Uani 1 1 d . U
CT1I C 0.3687(6) 0.1686(3) -0.09187(17) 0.0917(19) Uani 1 1 d . U
CT2I C 0.2663(8) 0.1752(5) -0.1097(2) 0.145(3) Uani 1 1 d . U
HT2M H 0.2308 0.1355 -0.1100 0.217 Uiso 1 1 calc R U
HT2N H 0.2801 0.1884 -0.1310 0.217 Uiso 1 1 calc R U
HT2O H 0.2231 0.2058 -0.0993 0.217 Uiso 1 1 calc R U
CT3I C 0.4194(8) 0.2323(4) -0.08680(19) 0.115(3) Uani 1 1 d . U
HT3M H 0.3741 0.2582 -0.0742 0.173 Uiso 1 1 calc R U
HT3N H 0.4311 0.2521 -0.1069 0.173 Uiso 1 1 calc R U
HT3O H 0.4849 0.2270 -0.0761 0.173 Uiso 1 1 calc R U
CT4I C 0.4414(8) 0.1229(4) -0.1079(2) 0.130(3) Uani 1 1 d . U
HT4M H 0.5033 0.1178 -0.0953 0.195 Uiso 1 1 calc R U
HT4N H 0.4602 0.1387 -0.1284 0.195 Uiso 1 1 calc R U
HT4O H 0.4070 0.0831 -0.1102 0.195 Uiso 1 1 calc R U
C41M C 0.2382(4) 0.1990(2) -0.00125(13) 0.0567(13) Uani 1 1 d . U
O41M O 0.3140(3) 0.23310(17) -0.00675(10) 0.0727(11) Uani 1 1 d . U
C42M C 0.1370(4) 0.2289(2) 0.00585(14) 0.0618(14) Uani 1 1 d . U
H42M H 0.1421 0.2723 0.0076 0.074 Uiso 1 1 calc R U
C43M C 0.0402(4) 0.2082(2) 0.01037(13) 0.0595(13) Uani 1 1 d . U
H43M H -0.0096 0.2397 0.0128 0.071 Uiso 1 1 calc R U
C44M C -0.0013(4) 0.1444(2) 0.01211(12) 0.0536(12) Uani 1 1 d . U
O42M O 0.0527(3) 0.09640(16) 0.01483(10) 0.0665(10) Uani 1 1 d . U
N10 N -0.1055(3) 0.14114(19) 0.01137(11) 0.0608(11) Uani 1 1 d . U
H10 H -0.1406 0.1752 0.0087 0.073 Uiso 1 1 calc R U
C10A C -0.1621(4) 0.0822(3) 0.01487(18) 0.0782(17) Uani 1 1 d . U
C10B C -0.2749(5) 0.0945(3) 0.0058(2) 0.109(3) Uani 1 1 d . U
H10A H -0.3024 0.1278 0.0187 0.164 Uiso 1 1 calc R U
H10B H -0.3154 0.0572 0.0090 0.164 Uiso 1 1 calc R U
H10C H -0.2783 0.1065 -0.0161 0.164 Uiso 1 1 calc R U
C10C C -0.1538(6) 0.0605(4) 0.0495(2) 0.116(3) Uani 1 1 d . U
H10D H -0.0816 0.0544 0.0549 0.174 Uiso 1 1 calc R U
H10E H -0.1911 0.0218 0.0521 0.174 Uiso 1 1 calc R U
H10F H -0.1834 0.0919 0.0631 0.174 Uiso 1 1 calc R U
C10 C -0.1190(5) 0.0356(3) -0.0091(2) 0.0875(19) Uani 1 1 d . U
O10 O -0.0967(5) 0.0485(3) -0.03575(17) 0.1228(19) Uani 1 1 d . U
OTL O -0.1123(4) -0.0212(2) 0.00329(16) 0.1215(19) Uani 1 1 d . U
CTL C -0.0717(10) -0.0689(4) -0.0179(3) 0.173(5) Uani 1 1 d . U
HTL1 H -0.1257 -0.0818 -0.0323 0.259 Uiso 1 1 calc R U
HTL2 H -0.0486 -0.1044 -0.0058 0.259 Uiso 1 1 calc R U
HTL3 H -0.0139 -0.0520 -0.0297 0.259 Uiso 1 1 calc R U

loop_
_atom_site_aniso_label
_atom_site_aniso_U_11
_atom_site_aniso_U_22
_atom_site_aniso_U_33
_atom_site_aniso_U_23
_atom_site_aniso_U_13
_atom_site_aniso_U_12
N1 0.041(2) 0.053(2) 0.079(3) -0.008(2) 0.009(2) -0.0015(18)
C1A 0.040(3) 0.055(3) 0.072(3) -0.004(2) 0.002(2) 0.002(2)
C1B1 0.067(4) 0.058(3) 0.082(4) -0.004(3) 0.010(3) 0.003(3)
C1G1 0.093(5) 0.076(4) 0.105(5) -0.023(4) -0.001(4) -0.008(4)
C1G2 0.084(5) 0.080(4) 0.169(7) -0.027(5) 0.021(5) 0.008(4)
C1B2 0.061(4) 0.095(4) 0.090(4) -0.009(3) -0.006(3) 0.012(3)
C1 0.052(3) 0.060(3) 0.076(3) -0.008(3) 0.008(3) -0.001(3)
O1 0.055(3) 0.101(3) 0.111(3) -0.002(3) 0.022(2) -0.011(2)
OTA 0.073(3) 0.091(3) 0.078(3) 0.020(2) -0.004(2) -0.004(2)
CT1A 0.151(8) 0.148(7) 0.104(5) 0.053(5) -0.002(5) -0.024(6)
CT2A 0.237(12) 0.127(7) 0.156(8) 0.071(6) -0.006(8) -0.035(7)
CT3A 0.225(12) 0.222(11) 0.094(6) 0.020(6) 0.031(7) -0.040(9)
CT4A 0.191(10) 0.305(16) 0.170(10) 0.123(11) -0.053(8) -0.021(10)
C1M 0.046(3) 0.062(3) 0.078(4) -0.012(3) 0.000(3) -0.001(3)
O1M 0.050(2) 0.063(2) 0.143(4) -0.027(2) 0.011(2) -0.012(2)
C2M 0.048(3) 0.063(3) 0.108(5) -0.026(3) 0.007(3) -0.001(3)
C3M 0.044(3) 0.066(3) 0.099(4) -0.017(3) 0.001(3) 0.007(3)
C4M 0.043(3) 0.064(3) 0.083(4) 0.005(3) 0.011(3) 0.002(3)
O2M 0.047(2) 0.056(2) 0.128(3) 0.003(2) 0.010(2) 0.0046(18)
N2 0.041(3) 0.060(3) 0.119(4) 0.003(3) 0.006(2) 0.001(2)
C2A 0.050(3) 0.061(3) 0.158(6) 0.000(4) 0.000(3) -0.007(3)
C2B1 0.046(4) 0.084(5) 0.253(10) -0.006(6) -0.017(5) -0.006(3)
C2B2 0.078(5) 0.087(5) 0.190(7) 0.045(5) 0.019(5) -0.008(4)
C2 0.078(5) 0.080(5) 0.159(6) -0.016(4) -0.031(4) 0.000(4)
O2 0.162(6) 0.079(3) 0.297(9) -0.040(4) -0.057(6) 0.007(4)
OTB 0.147(5) 0.128(4) 0.111(4) -0.024(3) -0.004(4) 0.033(4)
CTB 0.31(2) 0.40(3) 0.241(15) -0.062(16) 0.060(16) 0.07(2)
N3 0.051(3) 0.073(3) 0.075(3) 0.013(2) -0.003(2) -0.001(2)
C3A 0.050(3) 0.079(3) 0.069(3) 0.007(3) 0.001(3) 0.009(3)
C3B1 0.085(4) 0.102(4) 0.085(4) 0.029(3) 0.003(3) 0.018(4)
C3G1 0.164(8) 0.125(6) 0.112(6) 0.029(5) -0.039(6) 0.023(6)
C3G2 0.119(6) 0.093(5) 0.124(6) 0.032(4) -0.013(5) -0.006(4)
C3B2 0.059(4) 0.093(4) 0.096(4) -0.004(4) 0.006(3) 0.009(3)
C3 0.089(4) 0.088(4) 0.060(3) 0.006(3) -0.001(3) 0.012(3)
O3 0.102(4) 0.110(3) 0.102(3) -0.011(3) -0.018(3) -0.014(3)
OTC 0.113(4) 0.102(3) 0.081(3) -0.001(2) 0.024(3) 0.030(3)
CT1C 0.220(9) 0.106(5) 0.087(5) -0.004(4) 0.043(6) 0.054(6)
CT2C 0.262(13) 0.103(6) 0.125(7) 0.009(5) 0.042(8) 0.040(7)
CT3C 0.348(16) 0.141(8) 0.087(5) -0.034(5) 0.008(7) 0.046(9)
CT4C 0.245(11) 0.169(10) 0.208(12) 0.001(8) 0.096(9) 0.097(8)
C11M 0.050(3) 0.072(3) 0.065(3) 0.013(3) 0.006(3) 0.000(3)
O11M 0.062(2) 0.086(3) 0.081(3) 0.019(2) 0.004(2) -0.008(2)
C12M 0.055(3) 0.074(4) 0.066(3) 0.010(3) 0.002(3) 0.002(3)
C13M 0.054(3) 0.078(4) 0.066(3) 0.013(3) -0.006(3) 0.007(3)
C14M 0.055(4) 0.071(4) 0.086(4) 0.013(3) -0.002(3) -0.001(3)
O12M 0.055(2) 0.073(2) 0.117(3) 0.023(2) -0.003(2) -0.001(2)
N4 0.050(3) 0.092(4) 0.141(5) 0.048(3) -0.001(3) 0.001(3)
C4A 0.064(4) 0.100(5) 0.148(6) 0.034(4) 0.004(4) -0.007(4)
C4B1 0.063(4) 0.155(7) 0.204(9) 0.087(7) 0.024(5) 0.008(4)
C4B2 0.084(5) 0.091(5) 0.175(7) 0.012(5) 0.005(5) -0.019(4)
C4 0.083(5) 0.106(5) 0.129(6) 0.029(4) 0.015(4) 0.003(4)
O4 0.150(6) 0.139(5) 0.186(6) 0.088(5) -0.014(5) 0.002(4)
OTD 0.121(4) 0.109(4) 0.116(4) 0.004(3) -0.001(3) 0.007(3)
CTD 0.202(11) 0.194(10) 0.107(6) -0.001(6) -0.023(7) -0.015(9)
N5 0.049(3) 0.065(3) 0.074(3) -0.005(2) 0.001(2) -0.001(2)
C5A 0.046(3) 0.071(3) 0.073(3) -0.006(3) -0.004(3) 0.007(2)
C5B1 0.061(4) 0.069(3) 0.106(4) -0.014(3) -0.003(3) 0.008(3)
C5G1 0.087(5) 0.111(6) 0.170(7) -0.059(5) 0.022(5) 0.004(4)
C5G2 0.102(5) 0.072(4) 0.156(7) 0.005(4) -0.005(5) 0.006(4)
C5B2 0.056(3) 0.095(4) 0.087(4) 0.003(3) -0.010(3) 0.008(3)
C5 0.054(3) 0.076(3) 0.065(3) -0.014(3) -0.004(3) 0.001(3)
O5 0.058(3) 0.104(3) 0.081(3) -0.008(2) 0.006(2) -0.007(2)
OTE 0.069(2) 0.081(2) 0.074(2) 0.002(2) -0.012(2) -0.005(2)
CT1E 0.114(5) 0.094(4) 0.072(4) 0.009(3) -0.014(4) -0.001(4)
CT2E 0.150(8) 0.093(5) 0.114(6) 0.011(4) -0.017(5) -0.014(5)
CT3E 0.139(7) 0.149(8) 0.132(7) 0.040(6) -0.053(6) -0.007(6)
CT4E 0.172(8) 0.172(8) 0.077(5) 0.004(5) 0.015(5) 0.018(7)
C21M 0.051(3) 0.073(3) 0.065(3) -0.009(3) -0.004(3) -0.001(3)
O21M 0.059(2) 0.083(3) 0.099(3) -0.027(2) 0.006(2) -0.010(2)
C22M 0.058(3) 0.077(4) 0.085(4) -0.019(3) 0.000(3) 0.003(3)
C23M 0.054(3) 0.071(3) 0.088(4) -0.011(3) 0.005(3) 0.007(3)
C24M 0.054(3) 0.070(3) 0.080(4) 0.006(3) 0.002(3) 0.003(3)
O22M 0.054(2) 0.063(2) 0.121(3) -0.001(2) -0.004(2) 0.010(2)
N6 0.047(3) 0.067(3) 0.096(3) -0.005(2) 0.004(2) 0.005(2)
C6A 0.059(3) 0.056(3) 0.122(5) -0.006(3) -0.002(3) -0.002(3)
C6B1 0.064(4) 0.096(5) 0.172(7) -0.021(5) -0.016(4) 0.004(4)
C6B2 0.106(6) 0.087(4) 0.144(6) 0.009(4) 0.030(5) -0.009(4)
C6 0.069(4) 0.066(4) 0.111(4) -0.009(3) -0.012(3) 0.006(3)
O6 0.121(4) 0.064(3) 0.166(5) -0.024(3) 0.007(4) 0.013(3)
OTF 0.085(3) 0.075(3) 0.101(3) 0.001(2) -0.002(2) 0.016(2)
CTF 0.107(6) 0.127(6) 0.100(5) -0.014(4) 0.010(4) 0.022(5)
N7 0.043(2) 0.057(3) 0.084(3) 0.005(2) -0.005(2) 0.002(2)
C7A 0.045(3) 0.067(3) 0.076(3) 0.001(3) -0.004(3) 0.009(2)
C7B1 0.069(4) 0.067(3) 0.114(5) 0.011(3) -0.012(3) 0.013(3)
C7G1 0.111(6) 0.093(5) 0.194(9) 0.029(5) -0.056(6) 0.029(5)
C7G2 0.101(6) 0.082(4) 0.161(7) -0.017(5) -0.029(5) 0.015(4)
C7B2 0.053(3) 0.113(5) 0.097(4) -0.004(4) 0.005(3) 0.015(3)
C7 0.063(4) 0.067(3) 0.083(4) 0.009(3) -0.008(3) 0.008(3)
O7 0.064(3) 0.117(3) 0.105(3) 0.001(3) -0.024(2) -0.006(2)
OTG 0.076(3) 0.090(3) 0.078(3) -0.004(2) 0.006(2) 0.003(2)
CT1G 0.136(6) 0.111(5) 0.084(4) -0.008(4) 0.007(4) 0.000(5)
CT2G 0.214(11) 0.105(5) 0.120(6) -0.033(5) 0.012(7) -0.004(6)
CT3G 0.153(8) 0.225(12) 0.127(7) -0.043(8) 0.051(6) 0.000(7)
CT4G 0.199(10) 0.182(9) 0.085(5) 0.002(5) -0.022(6) 0.011(8)
C31M 0.039(3) 0.057(3) 0.067(3) 0.011(3) 0.005(2) -0.004(2)
O31M 0.050(2) 0.066(2) 0.106(3) 0.014(2) -0.004(2) -0.0100(19)
C32M 0.048(3) 0.053(3) 0.086(4) 0.020(3) 0.001(3) -0.003(2)
C33M 0.047(3) 0.060(3) 0.102(4) 0.022(3) -0.004(3) 0.005(2)
C34M 0.043(3) 0.055(3) 0.106(4) 0.014(3) 0.000(3) -0.001(3)
O32M 0.048(2) 0.053(2) 0.141(4) 0.007(2) -0.001(2) 0.0043(19)
N8 0.045(3) 0.054(3) 0.172(5) 0.025(3) 0.007(3) 0.000(2)
C8A 0.047(4) 0.072(4) 0.198(7) 0.034(4) 0.016(4) -0.002(3)
C8B1 0.050(4) 0.090(5) 0.275(11) 0.055(6) 0.025(5) 0.004(3)
C8B2 0.090(6) 0.151(8) 0.263(11) -0.049(8) 0.008(7) -0.039(6)
C8 0.066(5) 0.083(5) 0.205(8) 0.042(5) 0.032(5) 0.000(4)
O8 0.114(5) 0.079(3) 0.322(10) 0.068(4) 0.053(5) 0.011(3)
OTH 0.125(5) 0.140(5) 0.156(5) 0.043(4) -0.002(4) 0.032(4)
CTH 0.191(13) 0.225(14) 0.190(10) 0.065(9) -0.028(9) 0.062(11)
N9 0.036(2) 0.049(2) 0.101(3) -0.001(2) 0.007(2) -0.0020(18)
C9A 0.045(3) 0.054(3) 0.093(4) 0.003(3) 0.005(3) 0.007(2)
C9B1 0.071(4) 0.060(3) 0.165(7) -0.008(4) 0.022(4) 0.003(3)
C9G1 0.138(7) 0.108(6) 0.187(9) -0.035(6) 0.001(6) -0.023(6)
C9G2 0.111(6) 0.070(5) 0.308(14) -0.025(6) 0.062(8) 0.014(4)
C9B2 0.065(4) 0.110(5) 0.106(5) 0.019(4) 0.000(3) 0.014(4)
C9 0.043(3) 0.055(3) 0.094(4) -0.008(3) 0.005(3) 0.001(3)
O9 0.045(2) 0.095(3) 0.112(3) 0.000(2) 0.008(2) -0.006(2)
OTI 0.056(2) 0.071(2) 0.085(3) -0.0005(19) -0.006(2) -0.0057(19)
CT1I 0.096(5) 0.090(4) 0.089(4) 0.002(3) -0.004(4) -0.010(4)
CT2I 0.146(7) 0.164(8) 0.124(7) 0.022(6) -0.051(6) -0.017(6)
CT3I 0.146(7) 0.095(5) 0.105(5) 0.020(4) -0.010(5) -0.030(5)
CT4I 0.155(8) 0.133(6) 0.101(6) -0.019(5) 0.025(5) 0.005(6)
C41M 0.038(3) 0.052(3) 0.081(4) -0.001(3) 0.001(2) -0.006(2)
O41M 0.041(2) 0.059(2) 0.118(3) -0.006(2) 0.007(2) -0.0088(18)
C42M 0.039(3) 0.044(3) 0.102(4) -0.005(3) -0.002(3) -0.002(2)
C43M 0.045(3) 0.049(3) 0.085(4) 0.003(2) 0.002(3) 0.003(2)
C44M 0.040(3) 0.057(3) 0.064(3) 0.006(2) 0.003(2) -0.001(2)
O42M 0.042(2) 0.051(2) 0.107(3) 0.0141(19) 0.0039(19) 0.0005(17)
N10 0.036(2) 0.052(2) 0.095(3) 0.015(2) 0.000(2) -0.0034(18)
C10A 0.043(3) 0.057(3) 0.135(5) 0.032(3) -0.004(3) -0.007(3)
C10B 0.044(3) 0.080(4) 0.204(8) 0.026(5) -0.014(4) -0.014(3)
C10C 0.080(5) 0.117(6) 0.152(6) 0.058(5) 0.014(4) -0.014(4)
C10 0.054(4) 0.058(4) 0.151(6) 0.010(4) -0.029(4) -0.011(3)
O10 0.133(5) 0.098(4) 0.138(5) -0.004(3) -0.023(4) -0.011(3)
OTL 0.104(4) 0.055(3) 0.206(5) 0.019(3) -0.019(4) 0.000(2)
CTL 0.173(10) 0.089(6) 0.257(12) -0.031(7) -0.047(9) 0.009(6)

loop_
_atom_type_symbol
_atom_type_description
_atom_type_scat_dispersion_real
_atom_type_scat_dispersion_imag
_atom_type_scat_source
C C 0.0181 0.0091 'International Tables Vol C Tables 4.2.6.8 and 6.1.1.4'
H H 0.0000 0.0000 'International Tables Vol C Tables 4.2.6.8 and 6.1.1.4'
N N 0.0311 0.0180 'International Tables Vol C Tables 4.2.6.8 and 6.1.1.4'
O O 0.0492 0.0322 'International Tables Vol C Tables 4.2.6.8 and 6.1.1.4'

loop_
_geom_angle_atom_site_label_1
_geom_angle_atom_site_label_2
_geom_angle_atom_site_label_3
_geom_angle
C1M N1 C1A 122.3(4)
N1 C1A C1 110.7(4)
N1 C1A C1B2 108.7(4)
C1 C1A C1B2 109.6(5)
N1 C1A C1B1 107.0(4)
C1 C1A C1B1 110.0(4)
C1B2 C1A C1B1 110.8(5)
C1G1 C1B1 C1G2 110.3(6)
C1G1 C1B1 C1A 115.2(5)
C1G2 C1B1 C1A 111.7(5)
O1 C1 OTA 125.6(6)
O1 C1 C1A 123.1(6)
OTA C1 C1A 111.2(5)
C1 OTA CT1A 122.3(6)
OTA CT1A CT4A 100.9(8)
OTA CT1A CT3A 109.7(8)
CT4A CT1A CT3A 112.1(11)
OTA CT1A CT2A 108.3(8)
CT4A CT1A CT2A 111.9(12)
CT3A CT1A CT2A 113.1(10)
O1M C1M N1 122.2(5)
O1M C1M C2M 118.1(5)
N1 C1M C2M 119.7(5)
C3M C2M C1M 134.4(5)
C2M C3M C4M 131.2(5)
O2M C4M N2 122.2(5)
O2M C4M C3M 124.4(5)
N2 C4M C3M 113.4(5)
C4M N2 C2A 123.3(5)
N2 C2A C2B2 111.1(6)
N2 C2A C2 107.7(6)
C2B2 C2A C2 112.5(6)
N2 C2A C2B1 107.9(5)
C2B2 C2A C2B1 111.8(6)
C2 C2A C2B1 105.5(7)
OTB C2 O2 126.3(10)
OTB C2 C2A 119.1(7)
O2 C2 C2A 114.6(10)
C2 OTB CTB 127.3(11)
C11M N3 C3A 123.2(5)
N3 C3A C3B2 110.4(5)
N3 C3A C3 109.5(5)
C3B2 C3A C3 109.3(5)
N3 C3A C3B1 107.3(5)
C3B2 C3A C3B1 112.3(5)
C3 C3A C3B1 107.9(5)
C3G2 C3B1 C3G1 111.5(6)
C3G2 C3B1 C3A 112.3(6)
C3G1 C3B1 C3A 112.3(6)
O3 C3 OTC 126.2(7)
O3 C3 C3A 123.7(6)
OTC C3 C3A 110.1(6)
C3 OTC CT1C 120.3(7)
OTC CT1C CT2C 110.0(6)
OTC CT1C CT3C 109.1(7)
CT2C CT1C CT3C 115.2(11)
OTC CT1C CT4C 101.0(10)
CT2C CT1C CT4C 111.3(10)
CT3C CT1C CT4C 109.2(10)
O11M C11M N3 121.9(5)
O11M C11M C12M 117.9(5)
N3 C11M C12M 120.2(5)
C13M C12M C11M 133.1(5)
C12M C13M C14M 131.3(5)
O12M C14M N4 121.3(5)
O12M C14M C13M 124.8(5)
N4 C14M C13M 113.9(5)
C14M N4 C4A 122.7(5)
N4 C4A C4 111.5(6)
N4 C4A C4B2 108.7(7)
C4 C4A C4B2 109.6(7)
N4 C4A C4B1 107.0(6)
C4 C4A C4B1 106.5(8)
C4B2 C4A C4B1 113.7(7)
O4 C4 OTD 123.7(9)
O4 C4 C4A 124.1(9)
OTD C4 C4A 111.9(7)
C4 OTD CTD 118.5(8)
C21M N5 C5A 122.6(5)
N5 C5A C5 109.7(4)
N5 C5A C5B2 109.9(5)
C5 C5A C5B2 109.6(5)
N5 C5A C5B1 106.9(4)
C5 C5A C5B1 107.9(5)
C5B2 C5A C5B1 112.8(5)
C5G2 C5B1 C5G1 111.7(6)
C5G2 C5B1 C5A 112.2(6)
C5G1 C5B1 C5A 111.9(5)
O5 C5 OTE 124.5(6)
O5 C5 C5A 123.8(5)
OTE C5 C5A 111.6(5)
C5 OTE CT1E 122.3(5)
CT3E CT1E OTE 102.0(6)
CT3E CT1E CT2E 111.7(7)
OTE CT1E CT2E 110.3(5)
CT3E CT1E CT4E 113.3(7)
OTE CT1E CT4E 109.1(6)
CT2E CT1E CT4E 110.2(8)
O21M C21M N5 122.2(5)
O21M C21M C22M 117.5(5)
N5 C21M C22M 120.4(5)
C23M C22M C21M 134.2(5)
C22M C23M C24M 130.3(5)
O22M C24M N6 121.8(5)
O22M C24M C23M 124.7(5)
N6 C24M C23M 113.4(5)
C24M N6 C6A 123.2(5)
N6 C6A C6B2 110.3(6)
N6 C6A C6B1 108.4(5)
C6B2 C6A C6B1 111.9(6)
N6 C6A C6 109.3(5)
C6B2 C6A C6 109.5(5)
C6B1 C6A C6 107.4(6)
O6 C6 OTF 123.6(7)
O6 C6 C6A 124.3(7)
OTF C6 C6A 112.1(5)
C6 OTF CTF 117.3(5)
C31M N7 C7A 122.9(4)
N7 C7A C7 109.3(4)
N7 C7A C7B2 110.4(5)
C7 C7A C7B2 109.4(5)
N7 C7A C7B1 107.1(4)
C7 C7A C7B1 108.6(5)
C7B2 C7A C7B1 112.0(5)
C7G2 C7B1 C7A 114.7(6)
C7G2 C7B1 C7G1 108.7(6)
C7A C7B1 C7G1 110.9(6)
O7 C7 OTG 125.7(6)
O7 C7 C7A 124.1(6)
OTG C7 C7A 110.1(5)
C7 OTG CT1G 122.3(6)
OTG CT1G CT3G 102.5(7)
OTG CT1G CT4G 110.6(7)
CT3G CT1G CT4G 114.3(9)
OTG CT1G CT2G 108.6(6)
CT3G CT1G CT2G 109.5(9)
CT4G CT1G CT2G 111.1(9)
O31M C31M N7 122.1(5)
O31M C31M C32M 117.3(5)
N7 C31M C32M 120.6(5)
C33M C32M C31M 133.3(5)
C32M C33M C34M 131.1(5)
O32M C34M N8 121.2(5)
O32M C34M C33M 124.0(5)
N8 C34M C33M 114.7(5)
C34M N8 C8A 123.0(5)
C8 C8A N8 109.7(7)
C8 C8A C8B2 110.8(8)
N8 C8A C8B2 110.8(8)
C8 C8A C8B1 108.2(8)
N8 C8A C8B1 106.4(5)
C8B2 C8A C8B1 110.9(8)
O8 C8 OTH 125.6(11)
O8 C8 C8A 122.4(12)
OTH C8 C8A 111.8(8)
C8 OTH CTH 116.4(9)
C41M N9 C9A 122.9(4)
N9 C9A C9B2 109.0(5)
N9 C9A C9 111.1(4)
C9B2 C9A C9 109.6(5)
N9 C9A C9B1 108.3(5)
C9B2 C9A C9B1 110.3(5)
C9 C9A C9B1 108.5(5)
C9G1 C9B1 C9G2 106.9(8)
C9G1 C9B1 C9A 118.3(7)
C9G2 C9B1 C9A 113.1(6)
O9 C9 OTI 125.7(6)
O9 C9 C9A 122.2(6)
OTI C9 C9A 112.0(5)
C9 OTI CT1I 121.6(5)
OTI CT1I CT4I 110.5(6)
OTI CT1I CT3I 109.6(6)
CT4I CT1I CT3I 112.2(7)
OTI CT1I CT2I 101.5(6)
CT4I CT1I CT2I 111.7(7)
CT3I CT1I CT2I 110.8(7)
O41M C41M N9 121.8(5)
O41M C41M C42M 118.3(4)
N9 C41M C42M 119.8(5)
C43M C42M C41M 134.9(5)
C42M C43M C44M 130.9(5)
O42M C44M N10 121.1(4)
O42M C44M C43M 124.7(4)
N10 C44M C43M 114.2(4)
C44M N10 C10A 122.6(4)
N10 C10A C10B 107.3(5)
N10 C10A C10 108.3(5)
C10B C10A C10 106.9(6)
N10 C10A C10C 108.7(6)
C10B C10A C10C 111.1(6)
C10 C10A C10C 114.3(6)
O10 C10 OTL 124.6(8)
O10 C10 C10A 124.4(6)
OTL C10 C10A 111.0(8)
C10 OTL CTL 114.9(8)

loop_
_geom_bond_atom_site_label_1
_geom_bond_atom_site_label_2
_geom_bond_distance
N1 C1M 1.333(7)
N1 C1A 1.464(7)
C1A C1 1.515(8)
C1A C1B2 1.530(8)
C1A C1B1 1.564(8)
C1B1 C1G1 1.485(9)
C1B1 C1G2 1.537(9)
C1 O1 1.202(7)
C1 OTA 1.310(7)
OTA CT1A 1.477(9)
CT1A CT4A 1.488(16)
CT1A CT3A 1.521(16)
CT1A CT2A 1.536(15)
C1M O1M 1.232(6)
C1M C2M 1.482(8)
C2M C3M 1.323(8)
C3M C4M 1.474(8)
C4M O2M 1.234(6)
C4M N2 1.327(7)
N2 C2A 1.444(8)
C2A C2B2 1.513(11)
C2A C2 1.537(12)
C2A C2B1 1.541(10)
C2 OTB 1.266(10)
C2 O2 1.289(9)
OTB CTB 1.560(18)
N3 C11M 1.318(7)
N3 C3A 1.461(7)
C3A C3B2 1.515(8)
C3A C3 1.535(9)
C3A C3B1 1.565(9)
C3B1 C3G2 1.532(11)
C3B1 C3G1 1.527(11)
C3 O3 1.194(8)
C3 OTC 1.347(8)
OTC CT1C 1.481(10)
CT1C CT2C 1.479(13)
CT1C CT3C 1.496(15)
CT1C CT4C 1.534(17)
C11M O11M 1.248(7)
C11M C12M 1.466(8)
C12M C13M 1.337(8)
C13M C14M 1.458(8)
C14M O12M 1.243(7)
C14M N4 1.336(8)
N4 C4A 1.444(9)
C4A C4 1.477(12)
C4A C4B2 1.508(12)
C4A C4B1 1.538(11)
C4 O4 1.214(9)
C4 OTD 1.334(10)
OTD CTD 1.421(11)
N5 C21M 1.329(7)
N5 C5A 1.472(7)
C5A C5 1.521(8)
C5A C5B2 1.537(8)
C5A C5B1 1.561(8)
C5B1 C5G2 1.509(10)
C5B1 C5G1 1.518(10)
C5 O5 1.203(7)
C5 OTE 1.337(7)
OTE CT1E 1.490(8)
CT1E CT3E 1.492(11)
CT1E CT2E 1.511(10)
CT1E CT4E 1.521(11)
C21M O21M 1.241(7)
C21M C22M 1.477(8)
C22M C23M 1.333(8)
C23M C24M 1.480(8)
C24M O22M 1.230(7)
C24M N6 1.339(7)
N6 C6A 1.449(8)
C6A C6B2 1.509(10)
C6A C6B1 1.530(10)
C6A C6 1.534(10)
C6 O6 1.201(7)
C6 OTF 1.331(8)
OTF CTF 1.432(9)
N7 C31M 1.327(7)
N7 C7A 1.470(7)
C7A C7 1.518(9)
C7A C7B2 1.518(8)
C7A C7B1 1.544(8)
C7B1 C7G2 1.503(10)
C7B1 C7G1 1.550(10)
C7 O7 1.200(7)
C7 OTG 1.331(7)
OTG CT1G 1.479(9)
CT1G CT3G 1.500(14)
CT1G CT4G 1.508(13)
CT1G CT2G 1.522(12)
C31M O31M 1.237(6)
C31M C32M 1.477(8)
C32M C33M 1.326(8)
C33M C34M 1.476(8)
C34M O32M 1.241(6)
C34M N8 1.318(7)
N8 C8A 1.473(8)
C8A C8 1.467(13)
C8A C8B2 1.508(14)
C8A C8B1 1.563(10)
C8 O8 1.211(10)
C8 OTH 1.306(12)
OTH CTH 1.451(13)
N9 C41M 1.331(6)
N9 C9A 1.460(7)
C9A C9B2 1.521(9)
C9A C9 1.529(8)
C9A C9B1 1.547(9)
C9B1 C9G1 1.429(12)
C9B1 C9G2 1.528(10)
C9 O9 1.208(7)
C9 OTI 1.313(7)
OTI CT1I 1.481(8)
CT1I CT4I 1.506(11)
CT1I CT3I 1.519(10)
CT1I CT2I 1.518(11)
C41M O41M 1.232(6)
C41M C42M 1.473(7)
C42M C43M 1.328(7)
C43M C44M 1.462(7)
C44M O42M 1.240(6)
C44M N10 1.334(7)
N10 C10A 1.458(7)
C10A C10B 1.515(9)
C10A C10 1.519(11)
C10A C10C 1.535(11)
C10 O10 1.194(9)
C10 OTL 1.322(8)
OTL CTL 1.451(12)

loop_
_geom_hbond_atom_site_label_D
_geom_hbond_atom_site_label_H
_geom_hbond_atom_site_label_A
_geom_hbond_distance_DH
_geom_hbond_distance_HA
_geom_hbond_distance_DA
_geom_hbond_angle_DHA
_geom_hbond_site_symmetry_A
N1 H1 O2M 0.86 1.89 2.708(5) 157.5 .
N3 H3 O12M 0.86 1.91 2.715(6) 155.2 .
N5 H5 O22M 0.86 1.93 2.746(6) 157.8 .
N7 H7 O32M 0.86 1.91 2.723(6) 156.0 .
N9 H9 O42M 0.86 1.89 2.706(5) 158.8 .
N2 H2 O31M 0.86 2.06 2.911(6) 168.8 4
N4 H4 O21M 0.86 2.04 2.875(6) 163.6 4_645
N6 H6 O11M 0.86 2.13 2.970(6) 166.6 4
N8 H8 O1M 0.86 2.04 2.883(6) 165.6 4_645
N10 H10 O41M 0.86 2.04 2.877(5) 164.0 3_455

loop_
_geom_torsion_atom_site_label_1
_geom_torsion_atom_site_label_2
_geom_torsion_atom_site_label_3
_geom_torsion_atom_site_label_4
_geom_torsion
_geom_torsion_publ_flag
C1M N1 C1A C1 -51.7(6) y
C1M N1 C1A C1B2 68.7(6) ?
C1M N1 C1A C1B1 -171.6(5) ?
N1 C1A C1B1 C1G1 59.8(6) y
C1 C1A C1B1 C1G1 -60.5(6) ?
C1B2 C1A C1B1 C1G1 178.1(5) ?
N1 C1A C1B1 C1G2 -173.3(6) y
C1 C1A C1B1 C1G2 66.3(7) ?
C1B2 C1A C1B1 C1G2 -55.0(7) ?
N1 C1A C1 O1 146.5(5) ?
C1B2 C1A C1 O1 26.6(7) ?
C1B1 C1A C1 O1 -95.5(6) ?
N1 C1A C1 OTA -37.7(6) y
C1B2 C1A C1 OTA -157.6(5) ?
C1B1 C1A C1 OTA 80.3(5) ?
O1 C1 OTA CT1A -0.9(10) ?
C1A C1 OTA CT1A -176.6(7) y
C1 OTA CT1A CT4A 180.0(9) y
C1 OTA CT1A CT3A 61.5(11) y
C1 OTA CT1A CT2A -62.4(11) y
C1A N1 C1M O1M 0.2(8) ?
C1A N1 C1M C2M -179.1(5) y
O1M C1M C2M C3M 168.4(7) y
N1 C1M C2M C3M -12.3(11) y
C1M C2M C3M C4M 1.8(13) y
C2M C3M C4M O2M 15.1(11) y
C2M C3M C4M N2 -166.5(7) y
O2M C4M N2 C2A 1.9(10) ?
C3M C4M N2 C2A -176.6(6) y
C4M N2 C2A C2B2 68.7(8) ?
C4M N2 C2A C2 -55.0(8) y
C4M N2 C2A C2B1 -168.5(7) ?
N2 C2A C2 OTB -34.5(9) y
C2B2 C2A C2 OTB -157.4(7) ?
C2B1 C2A C2 OTB 80.5(8) ?
N2 C2A C2 O2 147.8(7) ?
C2B2 C2A C2 O2 24.9(9) ?
C2B1 C2A C2 O2 -97.2(8) ?
O2 C2 OTB CTB -16.6(17) ?
C2A C2 OTB CTB 166.0(13) y
C11M N3 C3A C3B2 74.2(7) ?
C11M N3 C3A C3 -46.2(7) y
C11M N3 C3A C3B1 -163.1(5) ?
N3 C3A C3B1 C3G2 -65.3(7) y
C3B2 C3A C3B1 C3G2 56.2(8) ?
C3 C3A C3B1 C3G2 176.8(6) ?
N3 C3A C3B1 C3G1 168.1(6) y
C3B2 C3A C3B1 C3G1 -70.5(8) ?
C3 C3A C3B1 C3G1 50.1(8) ?
N3 C3A C3 O3 138.1(6) ?
C3B2 C3A C3 O3 17.0(8) ?
C3B1 C3A C3 O3 -105.4(7) ?
N3 C3A C3 OTC -43.8(6) y
C3B2 C3A C3 OTC -164.9(5) ?
C3B1 C3A C3 OTC 72.7(6) ?
O3 C3 OTC CT1C -5.6(10) ?
C3A C3 OTC CT1C 176.3(5) y
C3 OTC CT1C CT2C -59.7(11) y
C3 OTC CT1C CT3C 67.6(10) y
C3 OTC CT1C CT4C -177.4(7) y
C3A N3 C11M O11M -7.0(8) ?
C3A N3 C11M C12M 171.3(5) y
O11M C11M C12M C13M 165.8(6) y
N3 C11M C12M C13M -12.5(10) y
C11M C12M C13M C14M 3.7(12) y
C12M C13M C14M O12M 22.4(11) y
C12M C13M C14M N4 -159.3(7) y
O12M C14M N4 C4A -1.5(11) ?
C13M C14M N4 C4A -179.8(7) y
C14M N4 C4A C4 -46.7(10) y
C14M N4 C4A C4B2 74.1(9) ?
C14M N4 C4A C4B1 -162.7(8) ?
N4 C4A C4 O4 146.1(8) ?
C4B2 C4A C4 O4 25.7(11) ?
C4B1 C4A C4 O4 -97.6(10) ?
N4 C4A C4 OTD -40.4(9) y
C4B2 C4A C4 OTD -160.8(6) ?
C4B1 C4A C4 OTD 75.9(8) ?
O4 C4 OTD CTD -9.5(13) ?
C4A C4 OTD CTD 177.0(8) y
C21M N5 C5A C5 -48.9(6) y
C21M N5 C5A C5B2 71.7(7) ?
C21M N5 C5A C5B1 -165.7(5) ?
N5 C5A C5B1 C5G2 -60.7(7) y
C5 C5A C5B1 C5G2 -178.6(5) ?
C5B2 C5A C5B1 C5G2 60.1(7) ?
N5 C5A C5B1 C5G1 172.8(6) y
C5 C5A C5B1 C5G1 54.9(7) ?
C5B2 C5A C5B1 C5G1 -66.4(8) ?
N5 C5A C5 O5 139.9(5) ?
C5B2 C5A C5 O5 19.2(7) ?
C5B1 C5A C5 O5 -104.0(6) ?
N5 C5A C5 OTE -43.3(6) y
C5B2 C5A C5 OTE -164.0(5) ?
C5B1 C5A C5 OTE 72.8(6) ?
O5 C5 OTE CT1E -3.6(8) ?
C5A C5 OTE CT1E 179.6(5) y
C5 OTE CT1E CT3E -177.0(6) y
C5 OTE CT1E CT2E -58.2(8) y
C5 OTE CT1E CT4E 63.0(8) y
C5A N5 C21M O21M -1.4(8) ?
C5A N5 C21M C22M 179.0(5) y
O21M C21M C22M C23M 166.8(7) y
N5 C21M C22M C23M -13.6(11) y
C21M C22M C23M C24M 4.8(12) y
C22M C23M C24M O22M 21.8(11) y
C22M C23M C24M N6 -158.0(7) y
O22M C24M N6 C6A 0.6(9) ?
C23M C24M N6 C6A -179.6(5) y
C24M N6 C6A C6B2 76.0(7) ?
C24M N6 C6A C6B1 -161.1(6) ?
C24M N6 C6A C6 -44.4(8) y
N6 C6A C6 O6 142.0(7) ?
C6B2 C6A C6 O6 21.1(9) ?
C6B1 C6A C6 O6 -100.6(8) ?
N6 C6A C6 OTF -41.8(7) y
C6B2 C6A C6 OTF -162.7(6) ?
C6B1 C6A C6 OTF 75.6(7) ?
O6 C6 OTF CTF -10.7(10) ?
C6A C6 OTF CTF 173.0(6) y
C31M N7 C7A C7 -47.3(7) y
C31M N7 C7A C7B2 73.1(7) ?
C31M N7 C7A C7B1 -164.8(5) ?
N7 C7A C7B1 C7G2 -61.8(7) y
C7 C7A C7B1 C7G2 -179.8(6) ?
C7B2 C7A C7B1 C7G2 59.3(7) ?
N7 C7A C7B1 C7G1 174.5(6) y
C7 C7A C7B1 C7G1 56.6(8) ?
C7B2 C7A C7B1 C7G1 -64.3(8) ?
N7 C7A C7 O7 136.0(6) ?
C7B2 C7A C7 O7 15.0(8) ?
C7B1 C7A C7 O7 -107.5(7) ?
N7 C7A C7 OTG -47.1(6) y
C7B2 C7A C7 OTG -168.1(5) ?
C7B1 C7A C7 OTG 69.4(6) ?
O7 C7 OTG CT1G -6.7(9) ?
C7A C7 OTG CT1G 176.5(5) y
C7 OTG CT1G CT3G -173.1(7) y
C7 OTG CT1G CT4G 64.7(9) y
C7 OTG CT1G CT2G -57.4(9) y
C7A N7 C31M O31M -1.0(8) ?
C7A N7 C31M C32M 179.2(5) y
O31M C31M C32M C33M 163.7(6) y
N7 C31M C32M C33M -16.5(10) y
C31M C32M C33M C34M 3.3(12) y
C32M C33M C34M O32M 22.5(11) y
C32M C33M C34M N8 -161.7(7) y
O32M C34M N8 C8A -4.2(11) ?
C33M C34M N8 C8A 179.9(7) y
C34M N8 C8A C8 -43.8(11) y
C34M N8 C8A C8B2 78.8(10) ?
C34M N8 C8A C8B1 -160.6(8) ?
N8 C8A C8 O8 140.4(8) ?
C8B2 C8A C8 O8 17.8(11) ?
C8B1 C8A C8 O8 -104.0(10) ?
N8 C8A C8 OTH -44.3(10) y
C8B2 C8A C8 OTH -166.9(7) ?
C8B1 C8A C8 OTH 71.3(9) ?
O8 C8 OTH CTH -7.5(14) ?
C8A C8 OTH CTH 177.5(8) y
C41M N9 C9A C9B2 74.6(7) ?
C41M N9 C9A C9 -46.3(7) y
C41M N9 C9A C9B1 -165.3(6) ?
N9 C9A C9B1 C9G1 41.0(9) y
C9B2 C9A C9B1 C9G1 160.2(8) ?
C9 C9A C9B1 C9G1 -79.7(8) ?
N9 C9A C9B1 C9G2 167.1(8) y
C9B2 C9A C9B1 C9G2 -73.7(9) ?
C9 C9A C9B1 C9G2 46.4(9) ?
N9 C9A C9 O9 137.1(5) ?
C9B2 C9A C9 O9 16.6(7) ?
C9B1 C9A C9 O9 -103.9(6) ?
N9 C9A C9 OTI -45.0(6) y
C9B2 C9A C9 OTI -165.5(5) ?
C9B1 C9A C9 OTI 73.9(6) ?
O9 C9 OTI CT1I 0.2(8) ?
C9A C9 OTI CT1I -177.6(5) y
C9 OTI CT1I CT4I 63.8(8) y
C9 OTI CT1I CT3I -60.4(8) y
C9 OTI CT1I CT2I -177.6(6) y
C9A N9 C41M O41M 0.8(8) ?
C9A N9 C41M C42M 179.9(5) y
O41M C41M C42M C43M 173.9(6) y
N9 C41M C42M C43M -5.2(10) y
C41M C42M C43M C44M 5.0(12) y
C42M C43M C44M O42M 12.9(10) y
C42M C43M C44M N10 -168.8(6) y
O42M C44M N10 C10A 2.4(8) ?
C43M C44M N10 C10A -176.0(5) y
C44M N10 C10A C10B -168.0(6) ?
C44M N10 C10A C10 -52.9(7) y
C44M N10 C10A C10C 71.8(7) ?
N10 C10A C10 O10 -41.2(9) ?
C10B C10A C10 O10 74.1(8) ?
C10C C10A C10 O10 -162.5(7) ?
N10 C10A C10 OTL 140.6(5) y
C10B C10A C10 OTL -104.0(6) ?
C10C C10A C10 OTL 19.3(7) ?
O10 C10 OTL CTL 1.9(11) ?
C10A C10 OTL CTL -180.0(7) y
